data_7711189
loop_
_publ_author_name
'Navratil, Michal'
'Cisarova, Ivana'
'\<St\<epni\<cka, Petr'

_publ_section_title
;
 Synthesis and coordination of hybrid phosphinoferrocenes with extended
 donor pendants
;
_journal_name_full 'Dalton Transactions'
_journal_paper_doi 10.1039/D2DT02514K
_journal_year 2022
_chemical_formula_moiety 'C36 H33 Cl Fe N P2 Pd, F6 Sb, C3 H6 O'
_chemical_formula_sum 'C39 H39 Cl F6 Fe N O P2 Pd Sb'
_chemical_formula_weight 1033.10
_space_group_crystal_system monoclinic
_space_group_IT_number 14
_space_group_name_Hall '-P 2yn'
_space_group_name_H-M_alt 'P 1 21/n 1'
_atom_sites_solution_hydrogens mixed
_atom_sites_solution_primary direct
_atom_sites_solution_secondary difmap
_audit_creation_method SHELXL-2017/1
_audit_update_record
;
2022-07-23 deposited with the CCDC.	2022-09-06 downloaded from the CCDC.
;
_cell_angle_alpha 90
_cell_angle_beta 101.945(2)
_cell_angle_gamma 90
_cell_formula_units_Z 4
_cell_length_a 10.6187(6)
_cell_length_b 15.7642(10)
_cell_length_c 23.9021(16)
_cell_measurement_reflns_used 9658
_cell_measurement_temperature 120(2)
_cell_measurement_theta_max 27.50
_cell_measurement_theta_min 2.35
_cell_volume 3914.5(4)
_computing_cell_refinement 'SAINT V8.40B (Bruker AXS LLC, 2019)'
_computing_data_collection 'Bruker Instrument Service vV6.2.15'
_computing_data_reduction 'SAINT V8.40B (Bruker AXS LLC, 2019)'
_computing_molecular_graphics 'PLATON (Spek, 2017)'
_computing_publication_material 'PLATON (Spek, 2017)'
_computing_structure_refinement 'SHELXL-2017 (Sheldrick, 2017)'
_computing_structure_solution 'SHELXT 2018 (Sheldrick, 2018)'
_diffrn_ambient_temperature 120(2)
_diffrn_measured_fraction_theta_full 1.000
_diffrn_measured_fraction_theta_max 1.000
_diffrn_measurement_device_type 'Bruker D8 VENTURE Kappa Duo'
_diffrn_measurement_method '\f and \w scans'
_diffrn_radiation_monochromator 'Quazar Mo multilayer optic'
_diffrn_radiation_source 'I\mS micro-focus sealed tube'
_diffrn_radiation_type MoK\a
_diffrn_radiation_wavelength 0.71073
_diffrn_reflns_av_R_equivalents 0.0344
_diffrn_reflns_av_unetI/netI 0.0100
_diffrn_reflns_Laue_measured_fraction_full 1.000
_diffrn_reflns_Laue_measured_fraction_max 1.000
_diffrn_reflns_limit_h_max 13
_diffrn_reflns_limit_h_min -13
_diffrn_reflns_limit_k_max 20
_diffrn_reflns_limit_k_min -20
_diffrn_reflns_limit_l_max 31
_diffrn_reflns_limit_l_min -31
_diffrn_reflns_number 223757
_diffrn_reflns_point_group_measured_fraction_full 1.000
_diffrn_reflns_point_group_measured_fraction_max 1.000
_diffrn_reflns_theta_full 25.242
_diffrn_reflns_theta_max 27.514
_diffrn_reflns_theta_min 1.973
_exptl_absorpt_coefficient_mu 1.717
_exptl_absorpt_correction_T_max 0.95
_exptl_absorpt_correction_T_min 0.87
_exptl_absorpt_correction_type multi-scan
_exptl_absorpt_process_details
;
Krause, L., Herbst-Irmer, R., Sheldrick, G. M., Stalke, D. (2015).
J. Appl. Cryst. 48, 3-10.
;
_exptl_crystal_colour orange
_exptl_crystal_density_diffrn 1.753
_exptl_crystal_description plate
_exptl_crystal_F_000 2048
_exptl_crystal_size_max 0.70
_exptl_crystal_size_mid 0.21
_exptl_crystal_size_min 0.03
_refine_diff_density_max 0.755
_refine_diff_density_min -0.854
_refine_diff_density_rms 0.067
_refine_ls_extinction_method none
_refine_ls_goodness_of_fit_ref 1.144
_refine_ls_hydrogen_treatment constr
_refine_ls_matrix_type full
_refine_ls_number_parameters 532
_refine_ls_number_reflns 9004
_refine_ls_number_restraints 21
_refine_ls_restrained_S_all 1.144
_refine_ls_R_factor_all 0.0279
_refine_ls_R_factor_gt 0.0254
_refine_ls_shift/su_max 0.002
_refine_ls_shift/su_mean 0.000
_refine_ls_structure_factor_coef Fsqd
_refine_ls_weighting_details 'w=1/[\s^2^(Fo^2^)+(0.0048P)^2^+6.9766P] where P=(Fo^2^+2Fc^2^)/3'
_refine_ls_weighting_scheme calc
_refine_ls_wR_factor_gt 0.0503
_refine_ls_wR_factor_ref 0.0515
_reflns_Friedel_coverage 0.000
_reflns_number_gt 8406
_reflns_number_total 9004
_reflns_threshold_expression 'I > 2\s(I)'
_cod_data_source_file d2dt02514k3.cif
_cod_data_source_block mn451
_cod_original_sg_symbol_H-M 'P 21/n'
_cod_database_code 7711189
_shelx_shelxl_version_number 2017/1
_shelx_space_group_comment
;
The symmetry employed for this shelxl refinement is uniquely defined
by the following loop, which should always be used as a source of
symmetry information in preference to the above space-group names.
They are only intended as comments.
;
_shelx_estimated_absorpt_t_min 0.379
_shelx_estimated_absorpt_t_max 0.950

loop_
_space_group_symop_operation_xyz
'x, y, z'
'-x+1/2, y+1/2, -z+1/2'
'-x, -y, -z'
'x-1/2, -y-1/2, z-1/2'

loop_
_atom_site_label
_atom_site_type_symbol
_atom_site_fract_x
_atom_site_fract_y
_atom_site_fract_z
_atom_site_U_iso_or_equiv
_atom_site_adp_type
_atom_site_occupancy
_atom_site_site_symmetry_order
_atom_site_calc_flag
_atom_site_refinement_flags_posn
_atom_site_refinement_flags_adp
_atom_site_refinement_flags_occupancy
_atom_site_disorder_assembly
_atom_site_disorder_group
Pd1 Pd 0.41023(2) 0.27710(2) 0.45605(2) 0.01685(4) Uani 1 1 d . . . . .
Cl1 Cl 0.55743(5) 0.38579(3) 0.46479(2) 0.02448(11) Uani 1 1 d . . . . .
Fe1 Fe 0.24925(3) 0.11004(2) 0.33497(2) 0.01983(7) Uani 1 1 d . . . . .
P1 P 0.32894(5) 0.31402(3) 0.35921(2) 0.01761(10) Uani 1 1 d . . . . .
P2 P 0.49069(5) 0.23952(3) 0.54858(2) 0.01828(10) Uani 1 1 d . . . . .
N1 N 0.28103(17) 0.17606(11) 0.45716(7) 0.0189(3) Uani 1 1 d . . . . .
H1N H 0.203247 0.201459 0.444725 0.023 Uiso 1 1 d R U . . .
C1 C 0.2971(2) 0.10574(13) 0.42026(9) 0.0199(4) Uani 1 1 d . . . . .
C2 C 0.4078(2) 0.08868(13) 0.39747(9) 0.0220(4) Uani 1 1 d . . . . .
H2 H 0.485702 0.120255 0.404333 0.026 Uiso 1 1 calc R U . . .
C3 C 0.3800(2) 0.01531(14) 0.36238(10) 0.0266(5) Uani 1 1 d . . . . .
H3 H 0.435974 -0.010329 0.341039 0.032 Uiso 1 1 calc R U . . .
C4 C 0.2545(2) -0.01296(14) 0.36471(10) 0.0278(5) Uani 1 1 d . . . . .
H4 H 0.212534 -0.061041 0.345343 0.033 Uiso 1 1 calc R U . . .
C5 C 0.2021(2) 0.04225(14) 0.40067(9) 0.0241(5) Uani 1 1 d . . . . .
H5 H 0.119608 0.037935 0.409993 0.029 Uiso 1 1 calc R U . . .
C6 C 0.2431(2) 0.23383(13) 0.31217(9) 0.0208(4) Uani 1 1 d . . . . .
C7 C 0.2983(2) 0.18371(14) 0.27289(9) 0.0252(5) Uani 1 1 d . . . . .
H7 H 0.382199 0.190063 0.265394 0.030 Uiso 1 1 calc R U . . .
C8 C 0.2051(3) 0.12323(15) 0.24742(10) 0.0296(5) Uani 1 1 d . . . . .
H8 H 0.215929 0.082020 0.219801 0.036 Uiso 1 1 calc R U . . .
C9 C 0.0933(2) 0.13458(15) 0.27004(10) 0.0287(5) Uani 1 1 d . . . . .
H9 H 0.016258 0.102404 0.260016 0.034 Uiso 1 1 calc R U . . .
C10 C 0.1154(2) 0.20227(14) 0.31038(10) 0.0242(5) Uani 1 1 d . . . . .
H10 H 0.056370 0.222816 0.332132 0.029 Uiso 1 1 calc R U . . .
C11 C 0.2214(2) 0.40530(13) 0.35146(9) 0.0207(4) Uani 1 1 d . . . . .
C12 C 0.1176(2) 0.41393(15) 0.30543(10) 0.0269(5) Uani 1 1 d . . . . .
H12 H 0.101298 0.371419 0.276661 0.032 Uiso 1 1 calc R U . . .
C13 C 0.0377(2) 0.48461(16) 0.30145(12) 0.0329(5) Uani 1 1 d . . . . .
H13 H -0.033376 0.490024 0.270156 0.039 Uiso 1 1 calc R U . . .
C14 C 0.0617(2) 0.54711(16) 0.34307(12) 0.0333(5) Uani 1 1 d . . . . .
H14 H 0.006860 0.595223 0.340379 0.040 Uiso 1 1 calc R U . . .
C15 C 0.1655(2) 0.53945(15) 0.38860(11) 0.0309(5) Uani 1 1 d . . . . .
H15 H 0.182442 0.582663 0.416858 0.037 Uiso 1 1 calc R U . . .
C16 C 0.2451(2) 0.46867(14) 0.39304(10) 0.0249(5) Uani 1 1 d . . . . .
H16 H 0.315837 0.463458 0.424498 0.030 Uiso 1 1 calc R U . . .
C17 C 0.4559(2) 0.34095(13) 0.32155(9) 0.0199(4) Uani 1 1 d . . . . .
C18 C 0.5723(2) 0.29782(14) 0.33518(10) 0.0260(5) Uani 1 1 d . . . . .
H18 H 0.588107 0.259981 0.366797 0.031 Uiso 1 1 calc R U . . .
C19 C 0.6660(2) 0.30969(15) 0.30278(11) 0.0297(5) Uani 1 1 d . . . . .
H19 H 0.744714 0.279136 0.311775 0.036 Uiso 1 1 calc R U . . .
C20 C 0.6438(2) 0.36622(15) 0.25743(10) 0.0287(5) Uani 1 1 d . . . . .
H20 H 0.707682 0.374818 0.235417 0.034 Uiso 1 1 calc R U . . .
C21 C 0.5283(2) 0.41031(15) 0.24413(10) 0.0257(5) Uani 1 1 d . . . . .
H21 H 0.513501 0.449355 0.213183 0.031 Uiso 1 1 calc R U . . .
C22 C 0.4346(2) 0.39764(14) 0.27574(9) 0.0232(4) Uani 1 1 d . . . . .
H22 H 0.355413 0.427621 0.266240 0.028 Uiso 1 1 calc R U . . .
C23 C 0.2801(2) 0.14455(14) 0.51662(9) 0.0228(4) Uani 1 1 d . . . . .
H23A H 0.235473 0.089155 0.514508 0.027 Uiso 1 1 calc R U . . .
H23B H 0.233312 0.185243 0.536419 0.027 Uiso 1 1 calc R U . . .
C24 C 0.4176(2) 0.13508(13) 0.54970(9) 0.0215(4) Uani 1 1 d . . . . .
H24A H 0.464275 0.092486 0.531319 0.026 Uiso 1 1 calc R U . . .
H24B H 0.419077 0.117000 0.589501 0.026 Uiso 1 1 calc R U . . .
C25 C 0.4281(2) 0.30484(14) 0.59912(9) 0.0207(4) Uani 1 1 d . . . . .
C26 C 0.4354(2) 0.39309(14) 0.59444(10) 0.0238(4) Uani 1 1 d . . . . .
H26 H 0.480462 0.417452 0.567963 0.029 Uiso 1 1 calc R U . . .
C27 C 0.3769(2) 0.44511(15) 0.62842(10) 0.0267(5) Uani 1 1 d . . . . .
H27 H 0.383379 0.505003 0.625646 0.032 Uiso 1 1 calc R U . . .
C28 C 0.3093(2) 0.41009(16) 0.66623(10) 0.0281(5) Uani 1 1 d . . . . .
H28 H 0.267559 0.445884 0.688731 0.034 Uiso 1 1 calc R U . . .
C29 C 0.3022(2) 0.32275(16) 0.67138(10) 0.0294(5) Uani 1 1 d . . . . .
H29 H 0.256362 0.298914 0.697749 0.035 Uiso 1 1 calc R U . . .
C30 C 0.3615(2) 0.26998(15) 0.63835(10) 0.0254(5) Uani 1 1 d . . . . .
H30 H 0.356920 0.210163 0.642328 0.031 Uiso 1 1 calc R U . . .
C31 C 0.6627(2) 0.22758(13) 0.57089(9) 0.0204(4) Uani 1 1 d . . . . .
C32 C 0.7289(2) 0.24669(13) 0.62592(9) 0.0222(4) Uani 1 1 d . . . . .
H32 H 0.684292 0.269403 0.653121 0.027 Uiso 1 1 calc R U . . .
C33 C 0.8609(2) 0.23230(14) 0.64089(10) 0.0270(5) Uani 1 1 d . . . . .
H33 H 0.906422 0.245495 0.678428 0.032 Uiso 1 1 calc R U . . .
C34 C 0.9261(2) 0.19911(16) 0.60176(11) 0.0317(5) Uani 1 1 d . . . . .
H34 H 1.016145 0.189137 0.612469 0.038 Uiso 1 1 calc R U . . .
C35 C 0.8607(3) 0.18023(19) 0.54678(11) 0.0378(6) Uani 1 1 d . . . . .
H35 H 0.905712 0.157234 0.519842 0.045 Uiso 1 1 calc R U . . .
C36 C 0.7293(2) 0.19496(17) 0.53114(10) 0.0325(5) Uani 1 1 d . . . . .
H36 H 0.684588 0.182797 0.493300 0.039 Uiso 1 1 calc R U . . .
O1S O 0.05876(18) 0.28213(12) 0.43333(9) 0.0421(5) Uani 1 1 d . . . . .
C1S C 0.0179(2) 0.33977(16) 0.45774(12) 0.0316(5) Uani 1 1 d . . . . .
C2S C -0.1073(3) 0.3808(2) 0.43261(17) 0.0603(10) Uani 1 1 d . . . . .
H2S1 H -0.142250 0.355941 0.395017 0.091 Uiso 1 1 calc R U . . .
H2S2 H -0.094175 0.441797 0.428417 0.091 Uiso 1 1 calc R U . . .
H2S3 H -0.167966 0.371619 0.457852 0.091 Uiso 1 1 calc R U . . .
C3S C 0.0904(3) 0.3738(2) 0.51296(14) 0.0564(9) Uani 1 1 d . . . . .
H3S1 H 0.173467 0.344685 0.523500 0.085 Uiso 1 1 calc R U . . .
H3S2 H 0.040771 0.364404 0.542719 0.085 Uiso 1 1 calc R U . . .
H3S3 H 0.104764 0.434721 0.509126 0.085 Uiso 1 1 calc R U . . .
Sb1A Sb 0.73776(5) 0.54797(3) 0.13727(3) 0.02340(9) Uani 0.6003(10) 1 d D . P A 1
F1A F 0.7987(13) 0.5425(10) 0.0689(5) 0.0315(7) Uani 0.6003(10) 1 d D . P A 1
F2A F 0.8818(5) 0.6103(2) 0.1714(2) 0.0363(10) Uani 0.6003(10) 1 d D . P A 1
F3A F 0.8275(3) 0.44815(16) 0.16278(11) 0.0334(6) Uani 0.6003(10) 1 d D . P A 1
F4A F 0.5958(3) 0.4802(2) 0.10498(17) 0.0555(9) Uani 0.6003(10) 1 d D . P A 1
F5A F 0.6464(4) 0.6463(2) 0.11172(18) 0.0590(10) Uani 0.6003(10) 1 d D . P A 1
F6A F 0.6802(4) 0.5543(2) 0.20616(15) 0.0515(8) Uani 0.6003(10) 1 d D . P A 1
Sb1B Sb 0.71108(8) 0.55771(5) 0.11856(4) 0.02340(9) Uani 0.3997(10) 1 d D . P A 2
F1B F 0.811(2) 0.5417(15) 0.0634(7) 0.0315(7) Uani 0.3997(10) 1 d D . P A 2
F2B F 0.8605(7) 0.5789(5) 0.1745(3) 0.0477(17) Uani 0.3997(10) 1 d D . P A 2
F3B F 0.7292(8) 0.4421(3) 0.1364(3) 0.081(2) Uani 0.3997(10) 1 d D . P A 2
F4B F 0.5653(4) 0.5354(4) 0.0632(2) 0.0717(18) Uani 0.3997(10) 1 d D . P A 2
F5B F 0.7013(5) 0.6725(3) 0.1006(2) 0.0394(11) Uani 0.3997(10) 1 d D . P A 2
F6B F 0.6139(5) 0.5743(3) 0.1741(2) 0.0467(11) Uani 0.3997(10) 1 d D . P A 2

loop_
_atom_site_aniso_label
_atom_site_aniso_U_11
_atom_site_aniso_U_22
_atom_site_aniso_U_33
_atom_site_aniso_U_23
_atom_site_aniso_U_13
_atom_site_aniso_U_12
Pd1 0.01979(7) 0.01372(7) 0.01609(7) 0.00181(6) 0.00155(6) -0.00144(6)
Cl1 0.0277(3) 0.0195(2) 0.0252(3) 0.0012(2) 0.0032(2) -0.0074(2)
Fe1 0.02376(15) 0.01504(14) 0.01807(14) 0.00141(11) -0.00174(12) -0.00156(11)
P1 0.0209(3) 0.0139(2) 0.0169(2) 0.00244(19) 0.0016(2) 0.00019(19)
P2 0.0222(3) 0.0159(2) 0.0156(2) 0.00098(19) 0.00138(19) -0.0006(2)
N1 0.0211(9) 0.0171(8) 0.0178(8) 0.0033(7) 0.0021(7) -0.0016(7)
C1 0.0234(10) 0.0156(9) 0.0183(10) 0.0018(8) -0.0009(8) -0.0026(8)
C2 0.0219(10) 0.0183(10) 0.0231(11) 0.0019(8) -0.0017(8) 0.0004(8)
C3 0.0323(12) 0.0182(10) 0.0260(11) 0.0012(9) -0.0016(9) 0.0054(9)
C4 0.0384(13) 0.0149(10) 0.0251(11) 0.0034(8) -0.0053(10) -0.0040(9)
C5 0.0267(11) 0.0195(10) 0.0229(11) 0.0060(8) -0.0021(9) -0.0067(9)
C6 0.0265(11) 0.0152(9) 0.0188(10) 0.0038(8) -0.0001(8) -0.0002(8)
C7 0.0364(12) 0.0197(10) 0.0188(10) 0.0020(8) 0.0042(9) -0.0031(9)
C8 0.0486(15) 0.0204(11) 0.0167(10) 0.0000(8) -0.0008(10) -0.0038(10)
C9 0.0340(12) 0.0226(11) 0.0228(11) 0.0047(9) -0.0101(9) -0.0043(9)
C10 0.0238(11) 0.0204(10) 0.0243(11) 0.0055(8) -0.0041(9) 0.0003(8)
C11 0.0224(10) 0.0164(10) 0.0240(11) 0.0052(8) 0.0066(8) -0.0002(8)
C12 0.0287(12) 0.0213(11) 0.0288(12) 0.0044(9) 0.0017(9) 0.0017(9)
C13 0.0272(12) 0.0284(12) 0.0400(14) 0.0089(11) 0.0001(10) 0.0037(10)
C14 0.0296(12) 0.0221(11) 0.0488(15) 0.0061(11) 0.0095(11) 0.0067(10)
C15 0.0327(13) 0.0211(11) 0.0410(14) -0.0010(10) 0.0129(11) 0.0013(9)
C16 0.0254(11) 0.0210(11) 0.0288(12) 0.0023(9) 0.0068(9) 0.0000(9)
C17 0.0241(10) 0.0156(9) 0.0199(10) -0.0001(8) 0.0044(8) -0.0020(8)
C18 0.0276(11) 0.0217(11) 0.0293(12) 0.0062(9) 0.0072(9) 0.0023(9)
C19 0.0271(12) 0.0273(12) 0.0357(13) 0.0027(10) 0.0086(10) 0.0048(9)
C20 0.0315(12) 0.0287(12) 0.0283(12) -0.0018(10) 0.0113(10) -0.0060(10)
C21 0.0328(12) 0.0233(11) 0.0208(11) 0.0029(9) 0.0047(9) -0.0047(9)
C22 0.0281(11) 0.0181(10) 0.0223(11) 0.0021(8) 0.0029(9) -0.0012(8)
C23 0.0276(11) 0.0222(10) 0.0186(10) 0.0031(8) 0.0051(8) -0.0047(9)
C24 0.0272(11) 0.0175(10) 0.0182(10) 0.0032(8) 0.0010(8) -0.0025(8)
C25 0.0206(10) 0.0199(10) 0.0203(10) -0.0010(8) 0.0009(8) -0.0001(8)
C26 0.0265(11) 0.0205(10) 0.0237(11) -0.0012(8) 0.0038(9) -0.0017(9)
C27 0.0285(11) 0.0203(11) 0.0287(12) -0.0028(9) 0.0001(9) 0.0017(9)
C28 0.0250(11) 0.0309(12) 0.0279(12) -0.0082(10) 0.0044(9) 0.0020(9)
C29 0.0305(12) 0.0325(13) 0.0262(12) -0.0012(10) 0.0084(10) -0.0037(10)
C30 0.0312(12) 0.0212(11) 0.0235(11) 0.0003(9) 0.0046(9) -0.0027(9)
C31 0.0234(10) 0.0179(10) 0.0193(10) 0.0001(8) 0.0028(8) 0.0003(8)
C32 0.0274(11) 0.0181(10) 0.0200(10) -0.0005(8) 0.0027(8) -0.0011(8)
C33 0.0276(11) 0.0224(11) 0.0270(12) 0.0005(9) -0.0038(9) -0.0023(9)
C34 0.0228(11) 0.0336(13) 0.0374(14) 0.0040(11) 0.0031(10) -0.0001(10)
C35 0.0312(13) 0.0516(17) 0.0325(14) -0.0010(12) 0.0112(11) 0.0096(12)
C36 0.0304(12) 0.0437(15) 0.0225(11) -0.0058(10) 0.0034(10) 0.0052(11)
O1S 0.0326(10) 0.0370(10) 0.0560(13) -0.0059(9) 0.0078(9) 0.0057(8)
C1S 0.0232(11) 0.0292(12) 0.0429(14) 0.0027(11) 0.0080(10) -0.0019(10)
C2S 0.0311(15) 0.060(2) 0.081(3) -0.0213(19) -0.0095(15) 0.0145(14)
C3S 0.0536(19) 0.054(2) 0.054(2) -0.0104(16) -0.0072(15) 0.0158(16)
Sb1A 0.0227(2) 0.01958(15) 0.0302(3) -0.00203(18) 0.01079(19) -0.00010(13)
F1A 0.040(2) 0.0287(8) 0.028(2) -0.0002(14) 0.0131(10) 0.0006(14)
F2A 0.0426(19) 0.030(2) 0.0395(19) -0.0114(16) 0.0163(14) -0.0152(15)
F3A 0.0485(16) 0.0211(12) 0.0340(14) 0.0026(10) 0.0164(12) 0.0040(12)
F4A 0.0237(13) 0.058(2) 0.086(3) -0.0274(18) 0.0129(15) -0.0130(13)
F5A 0.061(2) 0.037(2) 0.078(3) 0.0036(18) 0.013(2) 0.0283(17)
F6A 0.071(2) 0.0412(17) 0.058(2) -0.0122(16) 0.0480(18) -0.0116(16)
Sb1B 0.0227(2) 0.01958(15) 0.0302(3) -0.00203(18) 0.01079(19) -0.00010(13)
F1B 0.040(2) 0.0287(8) 0.028(2) -0.0002(14) 0.0131(10) 0.0006(14)
F2B 0.040(4) 0.071(5) 0.029(2) 0.001(3) 0.000(2) 0.016(3)
F3B 0.162(7) 0.020(2) 0.092(5) 0.007(3) 0.094(5) -0.002(3)
F4B 0.031(2) 0.121(5) 0.068(3) -0.047(4) 0.022(2) -0.034(3)
F5B 0.060(3) 0.022(2) 0.038(2) -0.0006(17) 0.013(2) 0.008(2)
F6B 0.056(3) 0.049(3) 0.047(3) -0.009(2) 0.037(2) -0.004(2)

loop_
_atom_type_symbol
_atom_type_description
_atom_type_scat_dispersion_real
_atom_type_scat_dispersion_imag
_atom_type_scat_source
C C 0.0033 0.0016 'International Tables Vol C Tables 4.2.6.8 and 6.1.1.4'
H H 0.0000 0.0000 'International Tables Vol C Tables 4.2.6.8 and 6.1.1.4'
Cl Cl 0.1484 0.1585 'International Tables Vol C Tables 4.2.6.8 and 6.1.1.4'
F F 0.0171 0.0103 'International Tables Vol C Tables 4.2.6.8 and 6.1.1.4'
Fe Fe 0.3463 0.8444 'International Tables Vol C Tables 4.2.6.8 and 6.1.1.4'
N N 0.0061 0.0033 'International Tables Vol C Tables 4.2.6.8 and 6.1.1.4'
O O 0.0106 0.0060 'International Tables Vol C Tables 4.2.6.8 and 6.1.1.4'
P P 0.1023 0.0942 'International Tables Vol C Tables 4.2.6.8 and 6.1.1.4'
Pd Pd -0.9988 1.0072 'International Tables Vol C Tables 4.2.6.8 and 6.1.1.4'
Sb Sb -0.5866 1.5461 'International Tables Vol C Tables 4.2.6.8 and 6.1.1.4'

loop_
_geom_angle_atom_site_label_1
_geom_angle_atom_site_label_2
_geom_angle_atom_site_label_3
_geom_angle
_geom_angle_site_symmetry_1
_geom_angle_site_symmetry_3
_geom_angle_publ_flag
N1 Pd1 P2 84.58(5) . . ?
N1 Pd1 Cl1 174.16(5) . . ?
P2 Pd1 Cl1 89.68(2) . . ?
N1 Pd1 P1 95.25(5) . . ?
P2 Pd1 P1 178.87(2) . . ?
Cl1 Pd1 P1 90.517(19) . . ?
C1 Fe1 C6 107.15(8) . . ?
C1 Fe1 C10 109.53(9) . . ?
C6 Fe1 C10 41.49(9) . . ?
C1 Fe1 C2 41.23(9) . . ?
C6 Fe1 C2 109.45(9) . . ?
C10 Fe1 C2 138.90(9) . . ?
C1 Fe1 C7 135.57(9) . . ?
C6 Fe1 C7 41.59(9) . . ?
C10 Fe1 C7 69.52(10) . . ?
C2 Fe1 C7 109.40(9) . . ?
C1 Fe1 C5 41.39(8) . . ?
C6 Fe1 C5 135.34(9) . . ?
C10 Fe1 C5 109.14(10) . . ?
C2 Fe1 C5 69.31(9) . . ?
C7 Fe1 C5 176.49(9) . . ?
C1 Fe1 C3 68.72(9) . . ?
C6 Fe1 C3 140.34(9) . . ?
C10 Fe1 C3 177.53(10) . . ?
C2 Fe1 C3 40.77(9) . . ?
C7 Fe1 C3 112.95(10) . . ?
C5 Fe1 C3 68.38(10) . . ?
C1 Fe1 C8 175.87(9) . . ?
C6 Fe1 C8 68.95(9) . . ?
C10 Fe1 C8 68.61(10) . . ?
C2 Fe1 C8 137.99(10) . . ?
C7 Fe1 C8 40.51(9) . . ?
C5 Fe1 C8 142.46(9) . . ?
C3 Fe1 C8 113.26(10) . . ?
C1 Fe1 C9 140.44(10) . . ?
C6 Fe1 C9 68.88(9) . . ?
C10 Fe1 C9 40.74(9) . . ?
C2 Fe1 C9 177.70(10) . . ?
C7 Fe1 C9 68.30(10) . . ?
C5 Fe1 C9 112.98(10) . . ?
C3 Fe1 C9 139.74(9) . . ?
C8 Fe1 C9 40.18(10) . . ?
C1 Fe1 C4 68.48(9) . . ?
C6 Fe1 C4 175.40(9) . . ?
C10 Fe1 C4 137.70(10) . . ?
C2 Fe1 C4 68.40(9) . . ?
C7 Fe1 C4 142.67(10) . . ?
C5 Fe1 C4 40.32(9) . . ?
C3 Fe1 C4 40.28(10) . . ?
C8 Fe1 C4 115.45(9) . . ?
C9 Fe1 C4 113.39(9) . . ?
C6 P1 C17 100.68(10) . . ?
C6 P1 C11 105.32(10) . . ?
C17 P1 C11 106.18(10) . . ?
C6 P1 Pd1 118.08(7) . . ?
C17 P1 Pd1 112.52(7) . . ?
C11 P1 Pd1 112.77(7) . . ?
C31 P2 C25 110.52(10) . . ?
C31 P2 C24 108.05(10) . . ?
C25 P2 C24 106.66(10) . . ?
C31 P2 Pd1 117.87(7) . . ?
C25 P2 Pd1 112.53(7) . . ?
C24 P2 Pd1 100.01(7) . . ?
C1 N1 C23 110.27(16) . . ?
C1 N1 Pd1 114.33(13) . . ?
C23 N1 Pd1 113.10(13) . . ?
C1 N1 H1N 110.6 . . ?
C23 N1 H1N 105.7 . . ?
Pd1 N1 H1N 102.3 . . ?
C2 C1 C5 109.02(19) . . ?
C2 C1 N1 126.15(19) . . ?
C5 C1 N1 124.8(2) . . ?
C2 C1 Fe1 70.78(12) . . ?
C5 C1 Fe1 71.11(12) . . ?
N1 C1 Fe1 123.94(14) . . ?
C1 C2 C3 107.01(19) . . ?
C1 C2 Fe1 67.99(12) . . ?
C3 C2 Fe1 70.28(12) . . ?
C1 C2 H2 126.5 . . ?
C3 C2 H2 126.5 . . ?
Fe1 C2 H2 126.8 . . ?
C4 C3 C2 108.3(2) . . ?
C4 C3 Fe1 70.24(13) . . ?
C2 C3 Fe1 68.96(12) . . ?
C4 C3 H3 125.8 . . ?
C2 C3 H3 125.8 . . ?
Fe1 C3 H3 126.5 . . ?
C5 C4 C3 108.8(2) . . ?
C5 C4 Fe1 69.21(12) . . ?
C3 C4 Fe1 69.48(13) . . ?
C5 C4 H4 125.6 . . ?
C3 C4 H4 125.6 . . ?
Fe1 C4 H4 127.3 . . ?
C4 C5 C1 106.8(2) . . ?
C4 C5 Fe1 70.46(13) . . ?
C1 C5 Fe1 67.50(12) . . ?
C4 C5 H5 126.6 . . ?
C1 C5 H5 126.6 . . ?
Fe1 C5 H5 127.0 . . ?
C10 C6 C7 107.41(19) . . ?
C10 C6 P1 127.71(17) . . ?
C7 C6 P1 124.62(17) . . ?
C10 C6 Fe1 69.62(12) . . ?
C7 C6 Fe1 69.63(12) . . ?
P1 C6 Fe1 121.51(11) . . ?
C8 C7 C6 107.9(2) . . ?
C8 C7 Fe1 70.62(13) . . ?
C6 C7 Fe1 68.78(12) . . ?
C8 C7 H7 126.1 . . ?
C6 C7 H7 126.1 . . ?
Fe1 C7 H7 126.1 . . ?
C9 C8 C7 108.5(2) . . ?
C9 C8 Fe1 69.91(13) . . ?
C7 C8 Fe1 68.86(13) . . ?
C9 C8 H8 125.7 . . ?
C7 C8 H8 125.7 . . ?
Fe1 C8 H8 127.1 . . ?
C8 C9 C10 108.7(2) . . ?
C8 C9 Fe1 69.90(13) . . ?
C10 C9 Fe1 68.69(12) . . ?
C8 C9 H9 125.7 . . ?
C10 C9 H9 125.7 . . ?
Fe1 C9 H9 127.3 . . ?
C9 C10 C6 107.6(2) . . ?
C9 C10 Fe1 70.57(13) . . ?
C6 C10 Fe1 68.89(12) . . ?
C9 C10 H10 126.2 . . ?
C6 C10 H10 126.2 . . ?
Fe1 C10 H10 125.9 . . ?
C12 C11 C16 119.3(2) . . ?
C12 C11 P1 122.27(17) . . ?
C16 C11 P1 118.43(17) . . ?
C13 C12 C11 120.2(2) . . ?
C13 C12 H12 119.9 . . ?
C11 C12 H12 119.9 . . ?
C14 C13 C12 120.1(2) . . ?
C14 C13 H13 120.0 . . ?
C12 C13 H13 120.0 . . ?
C15 C14 C13 120.0(2) . . ?
C15 C14 H14 120.0 . . ?
C13 C14 H14 120.0 . . ?
C14 C15 C16 120.2(2) . . ?
C14 C15 H15 119.9 . . ?
C16 C15 H15 119.9 . . ?
C15 C16 C11 120.2(2) . . ?
C15 C16 H16 119.9 . . ?
C11 C16 H16 119.9 . . ?
C18 C17 C22 119.4(2) . . ?
C18 C17 P1 118.95(16) . . ?
C22 C17 P1 121.39(17) . . ?
C17 C18 C19 120.4(2) . . ?
C17 C18 H18 119.8 . . ?
C19 C18 H18 119.8 . . ?
C20 C19 C18 119.7(2) . . ?
C20 C19 H19 120.1 . . ?
C18 C19 H19 120.1 . . ?
C19 C20 C21 120.0(2) . . ?
C19 C20 H20 120.0 . . ?
C21 C20 H20 120.0 . . ?
C22 C21 C20 120.3(2) . . ?
C22 C21 H21 119.9 . . ?
C20 C21 H21 119.9 . . ?
C21 C22 C17 120.2(2) . . ?
C21 C22 H22 119.9 . . ?
C17 C22 H22 119.9 . . ?
N1 C23 C24 109.32(17) . . ?
N1 C23 H23A 109.8 . . ?
C24 C23 H23A 109.8 . . ?
N1 C23 H23B 109.8 . . ?
C24 C23 H23B 109.8 . . ?
H23A C23 H23B 108.3 . . ?
C23 C24 P2 105.68(14) . . ?
C23 C24 H24A 110.6 . . ?
P2 C24 H24A 110.6 . . ?
C23 C24 H24B 110.6 . . ?
P2 C24 H24B 110.6 . . ?
H24A C24 H24B 108.7 . . ?
C30 C25 C26 119.2(2) . . ?
C30 C25 P2 121.94(17) . . ?
C26 C25 P2 118.48(17) . . ?
C27 C26 C25 120.1(2) . . ?
C27 C26 H26 119.9 . . ?
C25 C26 H26 119.9 . . ?
C28 C27 C26 120.2(2) . . ?
C28 C27 H27 119.9 . . ?
C26 C27 H27 119.9 . . ?
C27 C28 C29 120.0(2) . . ?
C27 C28 H28 120.0 . . ?
C29 C28 H28 120.0 . . ?
C30 C29 C28 120.5(2) . . ?
C30 C29 H29 119.8 . . ?
C28 C29 H29 119.8 . . ?
C29 C30 C25 119.9(2) . . ?
C29 C30 H30 120.0 . . ?
C25 C30 H30 120.0 . . ?
C32 C31 C36 119.8(2) . . ?
C32 C31 P2 122.66(17) . . ?
C36 C31 P2 117.53(17) . . ?
C31 C32 C33 119.5(2) . . ?
C31 C32 H32 120.2 . . ?
C33 C32 H32 120.2 . . ?
C34 C33 C32 120.6(2) . . ?
C34 C33 H33 119.7 . . ?
C32 C33 H33 119.7 . . ?
C33 C34 C35 120.1(2) . . ?
C33 C34 H34 120.0 . . ?
C35 C34 H34 120.0 . . ?
C34 C35 C36 119.9(2) . . ?
C34 C35 H35 120.0 . . ?
C36 C35 H35 120.0 . . ?
C35 C36 C31 120.1(2) . . ?
C35 C36 H36 120.0 . . ?
C31 C36 H36 120.0 . . ?
O1S C1S C3S 122.0(2) . . ?
O1S C1S C2S 120.8(3) . . ?
C3S C1S C2S 117.2(3) . . ?
C1S C2S H2S1 109.5 . . ?
C1S C2S H2S2 109.5 . . ?
H2S1 C2S H2S2 109.5 . . ?
C1S C2S H2S3 109.5 . . ?
H2S1 C2S H2S3 109.5 . . ?
H2S2 C2S H2S3 109.5 . . ?
C1S C3S H3S1 109.5 . . ?
C1S C3S H3S2 109.5 . . ?
H3S1 C3S H3S2 109.5 . . ?
C1S C3S H3S3 109.5 . . ?
H3S1 C3S H3S3 109.5 . . ?
H3S2 C3S H3S3 109.5 . . ?
F2A Sb1A F5A 91.7(2) . . ?
F2A Sb1A F6A 88.6(2) . . ?
F5A Sb1A F6A 90.05(17) . . ?
F2A Sb1A F3A 89.12(18) . . ?
F5A Sb1A F3A 179.19(16) . . ?
F6A Sb1A F3A 89.75(14) . . ?
F2A Sb1A F4A 177.1(2) . . ?
F5A Sb1A F4A 91.12(18) . . ?
F6A Sb1A F4A 90.68(16) . . ?
F3A Sb1A F4A 88.10(15) . . ?
F2A Sb1A F1A 90.3(5) . . ?
F5A Sb1A F1A 90.2(5) . . ?
F6A Sb1A F1A 178.9(5) . . ?
F3A Sb1A F1A 90.0(5) . . ?
F4A Sb1A F1A 90.4(5) . . ?
F4B Sb1B F5B 91.2(3) . . ?
F4B Sb1B F6B 91.8(2) . . ?
F5B Sb1B F6B 90.9(2) . . ?
F4B Sb1B F3B 90.5(3) . . ?
F5B Sb1B F3B 177.3(3) . . ?
F6B Sb1B F3B 91.1(2) . . ?
F4B Sb1B F1B 89.0(7) . . ?
F5B Sb1B F1B 88.9(7) . . ?
F6B Sb1B F1B 179.1(8) . . ?
F3B Sb1B F1B 89.0(7) . . ?
F4B Sb1B F2B 179.1(3) . . ?
F5B Sb1B F2B 89.4(3) . . ?
F6B Sb1B F2B 88.7(3) . . ?
F3B Sb1B F2B 88.8(3) . . ?
F1B Sb1B F2B 90.4(7) . . ?

loop_
_geom_bond_atom_site_label_1
_geom_bond_atom_site_label_2
_geom_bond_distance
_geom_bond_site_symmetry_2
_geom_bond_publ_flag
Pd1 N1 2.1059(17) . ?
Pd1 P2 2.2781(6) . ?
Pd1 Cl1 2.2995(5) . ?
Pd1 P1 2.3695(6) . ?
Fe1 C1 1.997(2) . ?
Fe1 C6 2.024(2) . ?
Fe1 C10 2.033(2) . ?
Fe1 C2 2.034(2) . ?
Fe1 C7 2.035(2) . ?
Fe1 C5 2.045(2) . ?
Fe1 C3 2.052(2) . ?
Fe1 C8 2.058(2) . ?
Fe1 C9 2.058(2) . ?
Fe1 C4 2.062(2) . ?
P1 C6 1.808(2) . ?
P1 C17 1.820(2) . ?
P1 C11 1.823(2) . ?
P2 C31 1.804(2) . ?
P2 C25 1.815(2) . ?
P2 C24 1.823(2) . ?
N1 C1 1.448(3) . ?
N1 C23 1.508(3) . ?
N1 H1N 0.9106 . ?
C1 C2 1.420(3) . ?
C1 C5 1.429(3) . ?
C2 C3 1.423(3) . ?
C2 H2 0.9500 . ?
C3 C4 1.417(3) . ?
C3 H3 0.9500 . ?
C4 C5 1.416(3) . ?
C4 H4 0.9500 . ?
C5 H5 0.9500 . ?
C6 C10 1.437(3) . ?
C6 C7 1.441(3) . ?
C7 C8 1.417(3) . ?
C7 H7 0.9500 . ?
C8 C9 1.414(4) . ?
C8 H8 0.9500 . ?
C9 C10 1.425(3) . ?
C9 H9 0.9500 . ?
C10 H10 0.9500 . ?
C11 C12 1.394(3) . ?
C11 C16 1.395(3) . ?
C12 C13 1.392(3) . ?
C12 H12 0.9500 . ?
C13 C14 1.386(4) . ?
C13 H13 0.9500 . ?
C14 C15 1.385(4) . ?
C14 H14 0.9500 . ?
C15 C16 1.390(3) . ?
C15 H15 0.9500 . ?
C16 H16 0.9500 . ?
C17 C18 1.388(3) . ?
C17 C22 1.395(3) . ?
C18 C19 1.394(3) . ?
C18 H18 0.9500 . ?
C19 C20 1.385(3) . ?
C19 H19 0.9500 . ?
C20 C21 1.389(3) . ?
C20 H20 0.9500 . ?
C21 C22 1.383(3) . ?
C21 H21 0.9500 . ?
C22 H22 0.9500 . ?
C23 C24 1.516(3) . ?
C23 H23A 0.9900 . ?
C23 H23B 0.9900 . ?
C24 H24A 0.9900 . ?
C24 H24B 0.9900 . ?
C25 C30 1.398(3) . ?
C25 C26 1.399(3) . ?
C26 C27 1.388(3) . ?
C26 H26 0.9500 . ?
C27 C28 1.380(3) . ?
C27 H27 0.9500 . ?
C28 C29 1.386(3) . ?
C28 H28 0.9500 . ?
C29 C30 1.385(3) . ?
C29 H29 0.9500 . ?
C30 H30 0.9500 . ?
C31 C32 1.390(3) . ?
C31 C36 1.394(3) . ?
C32 C33 1.392(3) . ?
C32 H32 0.9500 . ?
C33 C34 1.377(4) . ?
C33 H33 0.9500 . ?
C34 C35 1.386(4) . ?
C34 H34 0.9500 . ?
C35 C36 1.387(3) . ?
C35 H35 0.9500 . ?
C36 H36 0.9500 . ?
O1S C1S 1.208(3) . ?
C1S C3S 1.484(4) . ?
C1S C2S 1.489(4) . ?
C2S H2S1 0.9800 . ?
C2S H2S2 0.9800 . ?
C2S H2S3 0.9800 . ?
C3S H3S1 0.9800 . ?
C3S H3S2 0.9800 . ?
C3S H3S3 0.9800 . ?
Sb1A F2A 1.859(4) . ?
Sb1A F5A 1.864(3) . ?
Sb1A F6A 1.874(3) . ?
Sb1A F3A 1.875(3) . ?
Sb1A F4A 1.878(3) . ?
Sb1A F1A 1.879(6) . ?
Sb1B F4B 1.851(5) . ?
Sb1B F5B 1.858(4) . ?
Sb1B F6B 1.861(4) . ?
Sb1B F3B 1.873(4) . ?
Sb1B F1B 1.873(10) . ?
Sb1B F2B 1.881(6) . ?
